data_7129238
loop_
_publ_author_name
'Guthardt, Robin'
'Blanckenberg, Johannes'
'Bruhn, Clemens'
'Siemeling, Ulrich'

_publ_section_title
;
 Planar-chiral 1,1&#x2019;-diaminoferrocenes
;
_journal_name_full 'Chemical Communications'
_journal_paper_doi 10.1039/D1CC05287J
_journal_year 2021
_chemical_formula_moiety 'C28 H35 Fe N2 P Si2 Sn'
_chemical_formula_sum 'C28 H35 Fe N2 P Si2 Sn'
_chemical_formula_weight 661.27
_space_group_crystal_system monoclinic
_space_group_IT_number 14
_space_group_name_Hall '-P 2yn'
_space_group_name_H-M_alt 'P 1 21/n 1'
_atom_sites_solution_hydrogens geom
_atom_sites_solution_primary dual
_audit_creation_date 2020-11-06
_audit_creation_method
;
Olex2 1.2
(compiled 2018.05.29 svn.r3508 for OlexSys, GUI svn.r5506)
;
_audit_update_record
;
2021-09-09 deposited with the CCDC.	2021-11-15 downloaded from the CCDC.
;
_cell_angle_alpha 90
_cell_angle_beta 104.104(4)
_cell_angle_gamma 90
_cell_formula_units_Z 4
_cell_length_a 14.6357(8)
_cell_length_b 10.9872(4)
_cell_length_c 18.1148(10)
_cell_measurement_reflns_used 19176
_cell_measurement_temperature 100(2)
_cell_measurement_theta_max 26.36
_cell_measurement_theta_min 1.61
_cell_volume 2825.1(2)
_computing_molecular_graphics 'Olex2 (Dolomanov et al., 2009)'
_computing_publication_material 'Olex2 (Dolomanov et al., 2009)'
_computing_structure_refinement 'ShelXL (Sheldrick, 2015)'
_computing_structure_solution 'ShelXT (Sheldrick, 2015)'
_diffrn_ambient_temperature 100(2)
_diffrn_detector 'image plate (34 cm diameter)'
_diffrn_detector_area_resol_mean 6.67
_diffrn_detector_type 'STOE Imaging Plate'
_diffrn_measured_fraction_theta_full 0.993
_diffrn_measured_fraction_theta_max 0.985
_diffrn_measurement_details
;
 156 frames, detector distance = 130 mm
;
_diffrn_measurement_device '2-circle diffractometer'
_diffrn_measurement_device_type 'STOE IPDS II'
_diffrn_measurement_method 'rotation method, \w scans'
_diffrn_radiation_collimation '1.2, 0.6 mm diameter, multiple pinhole'
_diffrn_radiation_monochromator 'plane graphite'
_diffrn_radiation_polarisn_norm 270
_diffrn_radiation_probe x-ray
_diffrn_radiation_type MoK\a
_diffrn_radiation_wavelength 0.71073
_diffrn_reflns_av_R_equivalents 0.0267
_diffrn_reflns_av_unetI/netI 0.0263
_diffrn_reflns_Laue_measured_fraction_full 0.993
_diffrn_reflns_Laue_measured_fraction_max 0.985
_diffrn_reflns_limit_h_max 17
_diffrn_reflns_limit_h_min -17
_diffrn_reflns_limit_k_max 13
_diffrn_reflns_limit_k_min -13
_diffrn_reflns_limit_l_max 22
_diffrn_reflns_limit_l_min -17
_diffrn_reflns_number 13349
_diffrn_reflns_point_group_measured_fraction_full 0.993
_diffrn_reflns_point_group_measured_fraction_max 0.985
_diffrn_reflns_theta_full 25.242
_diffrn_reflns_theta_max 25.685
_diffrn_reflns_theta_min 1.610
_diffrn_source 'Genix Mo HF'
_diffrn_source_current 1.000
_diffrn_source_power 0.050
_diffrn_source_voltage 50
_exptl_absorpt_coefficient_mu 1.559
_exptl_absorpt_correction_T_max 0.9142
_exptl_absorpt_correction_T_min 0.7251
_exptl_absorpt_correction_type multi-scan
_exptl_absorpt_process_details
;
STOE X-Red32, absorption correction by Gaussian integration, analogous to
P. Coppens, "The Evaluation of Absorption and Extinction in Single-Crystal
Structure Analysis", published in: F. R. Ahmed (Editor), "Crystallographic
Computing", Munksgaard, Copenhagen (1970), 255 - 270.
Afterwards scaling of reflection intensities was performed within STOE LANA.
J. Koziskova, F. Hahn, J. Richter, J. Kozisek, "Comparison of different
absorption corrections on the model structure of tetrakis(\m~2~-acetato)-
diaqua-di-copper(II)", Acta Chimica Slovaca, vol. 9, no. 2, 2016, pp. 136 - 140.
;
_exptl_crystal_colour yellow
_exptl_crystal_colour_primary yellow
_exptl_crystal_density_diffrn 1.555
_exptl_crystal_description plate
_exptl_crystal_F_000 1344
_exptl_crystal_size_max 0.19
_exptl_crystal_size_mid 0.12
_exptl_crystal_size_min 0.07
_refine_diff_density_max 0.686
_refine_diff_density_min -0.775
_refine_diff_density_rms 0.124
_refine_ls_extinction_method none
_refine_ls_goodness_of_fit_ref 1.113
_refine_ls_hydrogen_treatment constr
_refine_ls_matrix_type full
_refine_ls_number_parameters 322
_refine_ls_number_reflns 5295
_refine_ls_number_restraints 0
_refine_ls_restrained_S_all 1.113
_refine_ls_R_factor_all 0.0398
_refine_ls_R_factor_gt 0.0292
_refine_ls_shift/su_max 0.002
_refine_ls_shift/su_mean 0.000
_refine_ls_structure_factor_coef Fsqd
_refine_ls_weighting_details 'w=1/[\s^2^(Fo^2^)+(0.0403P)^2^+4.0285P] where P=(Fo^2^+2Fc^2^)/3'
_refine_ls_weighting_scheme calc
_refine_ls_wR_factor_gt 0.0699
_refine_ls_wR_factor_ref 0.0822
_reflns_Friedel_coverage 0.000
_reflns_number_gt 4473
_reflns_number_total 5295
_reflns_threshold_expression 'I > 2\s(I)'
_cod_data_source_file d1cc05287j2.cif
_cod_data_source_block i3114
_cod_database_code 7129238
_shelx_shelxl_version_number 2014/7
_shelx_space_group_comment
;
The symmetry employed for this shelxl refinement is uniquely defined
by the following loop, which should always be used as a source of
symmetry information in preference to the above space-group names.
They are only intended as comments.
;
_shelx_estimated_absorpt_t_max 0.899
_shelx_estimated_absorpt_t_min 0.756
_olex2_refinement_description
;
1. Fixed Uiso
 At 1.2 times of:
  All C(H) groups
 At 1.5 times of:
  All C(H,H,H) groups
2.a Aromatic/amide H refined with riding coordinates:
 C3(H3), C4(H4), C5(H5), C7(H7), C8(H8), C9(H9), C10(H10), C18(H18), C19(H19),
 C20(H20), C21(H21), C22(H22), C24(H24), C25(H25), C26(H26), C27(H27), C28(H28)
2.b Idealised Me refined as rotating group:
 C11(H11A,H11B,H11C), C12(H12A,H12B,H12C), C13(H13A,H13B,H13C), C14(H14A,H14B,
 H14C), C15(H15A,H15B,H15C), C16(H16A,H16B,H16C)
;
_olex2_submission_special_instructions 'No special instructions were received'

loop_
_space_group_symop_operation_xyz
'x, y, z'
'-x+1/2, y+1/2, -z+1/2'
'-x, -y, -z'
'x-1/2, -y-1/2, z-1/2'

loop_
_atom_site_label
_atom_site_type_symbol
_atom_site_fract_x
_atom_site_fract_y
_atom_site_fract_z
_atom_site_U_iso_or_equiv
_atom_site_adp_type
_atom_site_occupancy
_atom_site_site_symmetry_order
_atom_site_calc_flag
_atom_site_refinement_flags_posn
_atom_site_refinement_flags_adp
_atom_site_refinement_flags_occupancy
_atom_site_disorder_assembly
_atom_site_disorder_group
Sn1 Sn 0.78840(2) 0.36224(2) 0.58191(2) 0.01758(8) Uani 1 1 d . . . . .
Fe1 Fe 0.74097(3) 0.14499(4) 0.41282(3) 0.01871(12) Uani 1 1 d . . . . .
P1 P 0.61875(5) 0.24392(7) 0.53217(5) 0.01807(18) Uani 1 1 d . . . . .
Si1 Si 0.91938(6) 0.11771(8) 0.64453(5) 0.02005(19) Uani 1 1 d . . . . .
N1 N 0.82184(18) 0.1739(2) 0.58275(15) 0.0178(5) Uani 1 1 d . . . . .
C1 C 0.7683(2) 0.1033(3) 0.52420(18) 0.0186(6) Uani 1 1 d . . . . .
Si2 Si 0.82018(6) 0.54903(8) 0.44604(5) 0.0209(2) Uani 1 1 d . . . . .
N2 N 0.80346(18) 0.4035(2) 0.47321(15) 0.0193(6) Uani 1 1 d . . . . .
C2 C 0.6700(2) 0.1229(3) 0.49341(19) 0.0192(7) Uani 1 1 d . . . . .
C3 C 0.6372(2) 0.0385(3) 0.43355(19) 0.0230(7) Uani 1 1 d . . . . .
H3 H 0.5746 0.0316 0.4031 0.028 Uiso 1 1 calc R . . . .
C4 C 0.7150(2) -0.0331(3) 0.42791(19) 0.0254(7) Uani 1 1 d . . . . .
H4 H 0.7140 -0.0974 0.3927 0.030 Uiso 1 1 calc R . . . .
C5 C 0.7949(2) 0.0066(3) 0.48342(19) 0.0216(7) Uani 1 1 d . . . . .
H5 H 0.8565 -0.0266 0.4918 0.026 Uiso 1 1 calc R . . . .
C6 C 0.7863(2) 0.3195(3) 0.41260(18) 0.0200(7) Uani 1 1 d . . . . .
C7 C 0.6999(2) 0.3023(3) 0.35735(18) 0.0217(7) Uani 1 1 d . . . . .
H7 H 0.6426 0.3441 0.3557 0.026 Uiso 1 1 calc R . . . .
C8 C 0.7136(2) 0.2133(3) 0.30576(19) 0.0270(8) Uani 1 1 d . . . . .
H8 H 0.6674 0.1849 0.2628 0.032 Uiso 1 1 calc R . . . .
C9 C 0.8077(2) 0.1730(3) 0.32845(19) 0.0265(7) Uani 1 1 d . . . . .
H9 H 0.8360 0.1125 0.3038 0.032 Uiso 1 1 calc R . . . .
C10 C 0.8522(2) 0.2387(3) 0.39426(19) 0.0221(7) Uani 1 1 d . . . . .
H10 H 0.9161 0.2299 0.4217 0.026 Uiso 1 1 calc R . . . .
C11 C 1.0194(2) 0.0956(4) 0.6004(2) 0.0324(8) Uani 1 1 d . . . . .
H11A H 1.0102 0.0203 0.5706 0.049 Uiso 1 1 calc GR . . . .
H11B H 1.0780 0.0903 0.6403 0.049 Uiso 1 1 calc GR . . . .
H11C H 1.0229 0.1646 0.5669 0.049 Uiso 1 1 calc GR . . . .
C12 C 0.9552(2) 0.2284(3) 0.72274(18) 0.0242(7) Uani 1 1 d . . . . .
H12A H 0.9739 0.3048 0.7027 0.036 Uiso 1 1 calc GR . . . .
H12B H 1.0086 0.1956 0.7613 0.036 Uiso 1 1 calc GR . . . .
H12C H 0.9023 0.2435 0.7458 0.036 Uiso 1 1 calc GR . . . .
C13 C 0.8934(3) -0.0313(3) 0.6825(2) 0.0311(8) Uani 1 1 d . . . . .
H13A H 0.8439 -0.0213 0.7099 0.047 Uiso 1 1 calc GR . . . .
H13B H 0.9505 -0.0630 0.7174 0.047 Uiso 1 1 calc GR . . . .
H13C H 0.8721 -0.0886 0.6404 0.047 Uiso 1 1 calc GR . . . .
C14 C 0.7102(3) 0.6143(4) 0.3875(3) 0.0439(11) Uani 1 1 d . . . . .
H14A H 0.6829 0.5582 0.3458 0.066 Uiso 1 1 calc GR . . . .
H14B H 0.7238 0.6924 0.3663 0.066 Uiso 1 1 calc GR . . . .
H14C H 0.6654 0.6269 0.4191 0.066 Uiso 1 1 calc GR . . . .
C15 C 0.9091(3) 0.5520(3) 0.3895(2) 0.0344(9) Uani 1 1 d . . . . .
H15A H 0.9706 0.5289 0.4218 0.052 Uiso 1 1 calc GR . . . .
H15B H 0.9129 0.6342 0.3695 0.052 Uiso 1 1 calc GR . . . .
H15C H 0.8911 0.4944 0.3471 0.052 Uiso 1 1 calc GR . . . .
C16 C 0.8601(3) 0.6480(3) 0.5299(2) 0.0301(8) Uani 1 1 d . . . . .
H16A H 0.8646 0.7322 0.5131 0.045 Uiso 1 1 calc GR . . . .
H16B H 0.9220 0.6208 0.5593 0.045 Uiso 1 1 calc GR . . . .
H16C H 0.8148 0.6438 0.5617 0.045 Uiso 1 1 calc GR . . . .
C17 C 0.5848(2) 0.1794(3) 0.61262(18) 0.0195(7) Uani 1 1 d . . . . .
C18 C 0.6328(2) 0.0807(3) 0.65002(19) 0.0240(7) Uani 1 1 d . . . . .
H18 H 0.6806 0.0430 0.6307 0.029 Uiso 1 1 calc R . . . .
C19 C 0.6123(2) 0.0364(3) 0.71460(19) 0.0269(8) Uani 1 1 d . . . . .
H19 H 0.6457 -0.0318 0.7399 0.032 Uiso 1 1 calc R . . . .
C20 C 0.5435(3) 0.0903(3) 0.7430(2) 0.0291(8) Uani 1 1 d . . . . .
H20 H 0.5295 0.0598 0.7880 0.035 Uiso 1 1 calc R . . . .
C21 C 0.4952(2) 0.1882(3) 0.7063(2) 0.0278(8) Uani 1 1 d . . . . .
H21 H 0.4473 0.2253 0.7257 0.033 Uiso 1 1 calc R . . . .
C22 C 0.5158(2) 0.2328(3) 0.64184(19) 0.0234(7) Uani 1 1 d . . . . .
H22 H 0.4822 0.3013 0.6169 0.028 Uiso 1 1 calc R . . . .
C23 C 0.5100(2) 0.2852(3) 0.46722(18) 0.0187(6) Uani 1 1 d . . . . .
C24 C 0.4342(2) 0.2059(3) 0.45222(19) 0.0242(7) Uani 1 1 d . . . . .
H24 H 0.4398 0.1279 0.4756 0.029 Uiso 1 1 calc R . . . .
C25 C 0.3511(2) 0.2402(3) 0.4036(2) 0.0282(8) Uani 1 1 d . . . . .
H25 H 0.2991 0.1857 0.3932 0.034 Uiso 1 1 calc R . . . .
C26 C 0.3422(2) 0.3524(3) 0.36999(19) 0.0253(7) Uani 1 1 d . . . . .
H26 H 0.2843 0.3757 0.3365 0.030 Uiso 1 1 calc R . . . .
C27 C 0.4166(2) 0.4307(3) 0.38458(19) 0.0241(7) Uani 1 1 d . . . . .
H27 H 0.4103 0.5087 0.3612 0.029 Uiso 1 1 calc R . . . .
C28 C 0.5005(2) 0.3979(3) 0.43281(18) 0.0208(7) Uani 1 1 d . . . . .
H28 H 0.5521 0.4528 0.4425 0.025 Uiso 1 1 calc R . . . .

loop_
_atom_site_aniso_label
_atom_site_aniso_U_11
_atom_site_aniso_U_22
_atom_site_aniso_U_33
_atom_site_aniso_U_23
_atom_site_aniso_U_13
_atom_site_aniso_U_12
Sn1 0.01919(12) 0.01704(13) 0.01592(12) -0.00060(8) 0.00310(8) 0.00110(8)
Fe1 0.0188(2) 0.0200(2) 0.0172(2) -0.00263(18) 0.00422(18) 0.00049(18)
P1 0.0163(4) 0.0187(4) 0.0190(4) 0.0007(3) 0.0041(3) 0.0013(3)
Si1 0.0173(4) 0.0210(5) 0.0208(4) 0.0030(4) 0.0028(3) 0.0022(3)
N1 0.0169(12) 0.0163(13) 0.0196(13) -0.0004(11) 0.0035(10) 0.0018(11)
C1 0.0181(15) 0.0195(16) 0.0182(15) 0.0023(13) 0.0044(12) -0.0005(13)
Si2 0.0204(4) 0.0190(5) 0.0236(5) 0.0042(4) 0.0059(4) 0.0007(3)
N2 0.0231(14) 0.0178(13) 0.0174(13) -0.0003(11) 0.0056(11) -0.0028(11)
C2 0.0176(15) 0.0172(16) 0.0225(16) 0.0006(13) 0.0042(13) -0.0021(12)
C3 0.0218(16) 0.0226(17) 0.0233(17) -0.0027(14) 0.0031(13) -0.0027(14)
C4 0.0283(18) 0.0211(17) 0.0280(18) -0.0057(14) 0.0092(15) -0.0001(14)
C5 0.0231(16) 0.0177(16) 0.0248(17) 0.0025(13) 0.0074(13) 0.0023(13)
C6 0.0228(16) 0.0209(16) 0.0163(15) 0.0005(13) 0.0050(13) -0.0013(13)
C7 0.0228(16) 0.0238(17) 0.0180(16) 0.0030(13) 0.0040(13) -0.0007(14)
C8 0.0287(18) 0.0307(19) 0.0203(17) -0.0002(15) 0.0035(14) 0.0000(15)
C9 0.0331(19) 0.0272(18) 0.0224(17) -0.0021(14) 0.0132(15) -0.0007(15)
C10 0.0201(15) 0.0242(17) 0.0240(17) 0.0005(14) 0.0095(13) 0.0009(13)
C11 0.0204(17) 0.036(2) 0.039(2) -0.0038(17) 0.0045(15) 0.0043(15)
C12 0.0237(16) 0.0270(18) 0.0192(16) 0.0039(14) 0.0000(13) -0.0014(14)
C13 0.0323(19) 0.0264(19) 0.031(2) 0.0070(16) 0.0017(16) 0.0024(16)
C14 0.036(2) 0.030(2) 0.057(3) 0.007(2) -0.005(2) 0.0023(17)
C15 0.045(2) 0.029(2) 0.035(2) 0.0036(16) 0.0202(18) -0.0013(17)
C16 0.035(2) 0.0237(18) 0.034(2) 0.0023(15) 0.0127(16) -0.0016(15)
C17 0.0185(15) 0.0178(16) 0.0211(16) -0.0021(13) 0.0026(13) -0.0030(13)
C18 0.0223(16) 0.0239(17) 0.0272(18) 0.0015(14) 0.0087(14) -0.0012(14)
C19 0.0271(17) 0.0290(18) 0.0233(17) 0.0075(15) 0.0034(14) -0.0019(15)
C20 0.0329(19) 0.035(2) 0.0203(17) 0.0010(15) 0.0085(15) -0.0093(16)
C21 0.0281(18) 0.0319(19) 0.0271(18) -0.0051(15) 0.0141(15) -0.0061(15)
C22 0.0239(16) 0.0213(17) 0.0266(18) -0.0019(14) 0.0090(14) 0.0008(13)
C23 0.0187(15) 0.0198(16) 0.0187(16) 0.0008(13) 0.0065(12) 0.0042(13)
C24 0.0233(17) 0.0220(17) 0.0275(18) -0.0019(14) 0.0067(14) 0.0016(14)
C25 0.0176(16) 0.0320(19) 0.033(2) -0.0034(16) 0.0018(14) 0.0005(14)
C26 0.0213(16) 0.0304(19) 0.0227(17) -0.0029(14) 0.0024(14) 0.0081(14)
C27 0.0298(17) 0.0221(17) 0.0202(16) 0.0022(14) 0.0055(14) 0.0068(14)
C28 0.0247(16) 0.0182(16) 0.0216(16) -0.0019(13) 0.0099(13) 0.0008(13)

loop_
_atom_type_symbol
_atom_type_description
_atom_type_scat_dispersion_real
_atom_type_scat_dispersion_imag
_atom_type_scat_source
C C 0.0033 0.0016 'International Tables Vol C Tables 4.2.6.8 and 6.1.1.4'
H H 0.0000 0.0000 'International Tables Vol C Tables 4.2.6.8 and 6.1.1.4'
Fe Fe 0.3463 0.8444 'International Tables Vol C Tables 4.2.6.8 and 6.1.1.4'
N N 0.0061 0.0033 'International Tables Vol C Tables 4.2.6.8 and 6.1.1.4'
P P 0.1023 0.0942 'International Tables Vol C Tables 4.2.6.8 and 6.1.1.4'
Si Si 0.0817 0.0704 'International Tables Vol C Tables 4.2.6.8 and 6.1.1.4'
Sn Sn -0.6537 1.4246 'International Tables Vol C Tables 4.2.6.8 and 6.1.1.4'

loop_
_geom_angle_atom_site_label_1
_geom_angle_atom_site_label_2
_geom_angle_atom_site_label_3
_geom_angle
_geom_angle_site_symmetry_1
_geom_angle_site_symmetry_3
_geom_angle_publ_flag
N1 Sn1 P1 74.35(7) . . ?
N2 Sn1 P1 95.05(7) . . ?
N2 Sn1 N1 98.11(10) . . ?
C1 Fe1 C3 69.94(13) . . ?
C1 Fe1 C4 69.06(13) . . ?
C1 Fe1 C5 40.72(13) . . ?
C1 Fe1 C6 103.40(13) . . ?
C1 Fe1 C7 131.07(13) . . ?
C1 Fe1 C8 171.39(14) . . ?
C1 Fe1 C9 140.91(13) . . ?
C1 Fe1 C10 108.14(13) . . ?
C2 Fe1 C1 41.63(12) . . ?
C2 Fe1 C3 41.26(13) . . ?
C2 Fe1 C4 68.70(13) . . ?
C2 Fe1 C5 68.83(13) . . ?
C2 Fe1 C6 110.13(13) . . ?
C2 Fe1 C7 108.82(13) . . ?
C2 Fe1 C8 136.57(14) . . ?
C2 Fe1 C9 177.14(14) . . ?
C2 Fe1 C10 139.89(13) . . ?
C3 Fe1 C4 40.73(13) . . ?
C3 Fe1 C6 143.84(13) . . ?
C3 Fe1 C8 114.18(14) . . ?
C3 Fe1 C9 138.49(14) . . ?
C4 Fe1 C6 170.29(13) . . ?
C4 Fe1 C8 119.17(14) . . ?
C4 Fe1 C9 112.90(14) . . ?
C5 Fe1 C3 69.04(13) . . ?
C5 Fe1 C4 40.89(13) . . ?
C5 Fe1 C6 129.42(13) . . ?
C5 Fe1 C8 147.20(14) . . ?
C5 Fe1 C9 113.97(14) . . ?
C5 Fe1 C10 106.39(13) . . ?
C7 Fe1 C3 116.23(13) . . ?
C7 Fe1 C4 148.55(13) . . ?
C7 Fe1 C5 169.79(13) . . ?
C7 Fe1 C6 41.15(12) . . ?
C7 Fe1 C8 40.55(14) . . ?
C7 Fe1 C9 68.54(14) . . ?
C7 Fe1 C10 68.62(13) . . ?
C8 Fe1 C6 68.69(13) . . ?
C8 Fe1 C9 40.66(14) . . ?
C9 Fe1 C6 68.72(14) . . ?
C10 Fe1 C3 174.99(13) . . ?
C10 Fe1 C4 134.37(13) . . ?
C10 Fe1 C6 40.70(13) . . ?
C10 Fe1 C8 68.39(14) . . ?
C10 Fe1 C9 40.74(13) . . ?
C2 P1 Sn1 92.84(10) . . ?
C2 P1 C17 104.77(15) . . ?
C2 P1 C23 109.08(15) . . ?
C17 P1 Sn1 109.06(10) . . ?
C23 P1 Sn1 132.97(11) . . ?
C23 P1 C17 104.80(15) . . ?
N1 Si1 C11 112.91(16) . . ?
N1 Si1 C12 107.60(14) . . ?
N1 Si1 C13 110.49(15) . . ?
C11 Si1 C13 107.52(18) . . ?
C12 Si1 C11 108.20(17) . . ?
C12 Si1 C13 110.09(16) . . ?
Si1 N1 Sn1 120.86(14) . . ?
C1 N1 Sn1 116.8(2) . . ?
C1 N1 Si1 121.8(2) . . ?
N1 C1 Fe1 125.1(2) . . ?
N1 C1 C2 122.8(3) . . ?
N1 C1 C5 130.3(3) . . ?
C2 C1 Fe1 68.82(18) . . ?
C5 C1 Fe1 69.92(19) . . ?
C5 C1 C2 106.9(3) . . ?
N2 Si2 C14 111.32(16) . . ?
N2 Si2 C15 110.30(16) . . ?
N2 Si2 C16 110.73(15) . . ?
C15 Si2 C14 108.0(2) . . ?
C15 Si2 C16 108.84(18) . . ?
C16 Si2 C14 107.55(19) . . ?
Si2 N2 Sn1 122.09(14) . . ?
C6 N2 Sn1 123.7(2) . . ?
C6 N2 Si2 113.5(2) . . ?
P1 C2 Fe1 123.22(17) . . ?
C1 C2 Fe1 69.54(18) . . ?
C1 C2 P1 116.5(2) . . ?
C3 C2 Fe1 70.18(19) . . ?
C3 C2 P1 134.7(2) . . ?
C3 C2 C1 108.8(3) . . ?
Fe1 C3 H3 126.8 . . ?
C2 C3 Fe1 68.56(18) . . ?
C2 C3 H3 126.5 . . ?
C4 C3 Fe1 69.66(19) . . ?
C4 C3 C2 106.9(3) . . ?
C4 C3 H3 126.5 . . ?
Fe1 C4 H4 126.9 . . ?
C3 C4 Fe1 69.60(19) . . ?
C3 C4 H4 125.7 . . ?
C3 C4 C5 108.6(3) . . ?
C5 C4 Fe1 69.35(19) . . ?
C5 C4 H4 125.7 . . ?
Fe1 C5 H5 126.8 . . ?
C1 C5 Fe1 69.36(18) . . ?
C1 C5 C4 108.8(3) . . ?
C1 C5 H5 125.6 . . ?
C4 C5 Fe1 69.76(19) . . ?
C4 C5 H5 125.6 . . ?
N2 C6 Fe1 127.8(2) . . ?
N2 C6 C7 126.5(3) . . ?
N2 C6 C10 126.5(3) . . ?
C7 C6 Fe1 68.93(18) . . ?
C10 C6 Fe1 69.40(19) . . ?
C10 C6 C7 107.1(3) . . ?
Fe1 C7 H7 125.7 . . ?
C6 C7 Fe1 69.92(18) . . ?
C6 C7 H7 125.8 . . ?
C8 C7 Fe1 70.1(2) . . ?
C8 C7 C6 108.3(3) . . ?
C8 C7 H7 125.8 . . ?
Fe1 C8 H8 126.7 . . ?
C7 C8 Fe1 69.33(19) . . ?
C7 C8 H8 125.9 . . ?
C7 C8 C9 108.3(3) . . ?
C9 C8 Fe1 69.72(19) . . ?
C9 C8 H8 125.9 . . ?
Fe1 C9 H9 126.3 . . ?
C8 C9 Fe1 69.6(2) . . ?
C8 C9 H9 126.2 . . ?
C8 C9 C10 107.7(3) . . ?
C10 C9 Fe1 69.45(19) . . ?
C10 C9 H9 126.2 . . ?
Fe1 C10 H10 126.2 . . ?
C6 C10 Fe1 69.90(18) . . ?
C6 C10 C9 108.6(3) . . ?
C6 C10 H10 125.7 . . ?
C9 C10 Fe1 69.81(19) . . ?
C9 C10 H10 125.7 . . ?
Si1 C11 H11A 109.5 . . ?
Si1 C11 H11B 109.5 . . ?
Si1 C11 H11C 109.5 . . ?
H11A C11 H11B 109.5 . . ?
H11A C11 H11C 109.5 . . ?
H11B C11 H11C 109.5 . . ?
Si1 C12 H12A 109.5 . . ?
Si1 C12 H12B 109.5 . . ?
Si1 C12 H12C 109.5 . . ?
H12A C12 H12B 109.5 . . ?
H12A C12 H12C 109.5 . . ?
H12B C12 H12C 109.5 . . ?
Si1 C13 H13A 109.5 . . ?
Si1 C13 H13B 109.5 . . ?
Si1 C13 H13C 109.5 . . ?
H13A C13 H13B 109.5 . . ?
H13A C13 H13C 109.5 . . ?
H13B C13 H13C 109.5 . . ?
Si2 C14 H14A 109.5 . . ?
Si2 C14 H14B 109.5 . . ?
Si2 C14 H14C 109.5 . . ?
H14A C14 H14B 109.5 . . ?
H14A C14 H14C 109.5 . . ?
H14B C14 H14C 109.5 . . ?
Si2 C15 H15A 109.5 . . ?
Si2 C15 H15B 109.5 . . ?
Si2 C15 H15C 109.5 . . ?
H15A C15 H15B 109.5 . . ?
H15A C15 H15C 109.5 . . ?
H15B C15 H15C 109.5 . . ?
Si2 C16 H16A 109.5 . . ?
Si2 C16 H16B 109.5 . . ?
Si2 C16 H16C 109.5 . . ?
H16A C16 H16B 109.5 . . ?
H16A C16 H16C 109.5 . . ?
H16B C16 H16C 109.5 . . ?
C18 C17 P1 120.1(3) . . ?
C18 C17 C22 118.6(3) . . ?
C22 C17 P1 121.1(3) . . ?
C17 C18 H18 119.7 . . ?
C19 C18 C17 120.6(3) . . ?
C19 C18 H18 119.7 . . ?
C18 C19 H19 119.9 . . ?
C18 C19 C20 120.2(3) . . ?
C20 C19 H19 119.9 . . ?
C19 C20 H20 120.1 . . ?
C21 C20 C19 119.8(3) . . ?
C21 C20 H20 120.1 . . ?
C20 C21 H21 119.9 . . ?
C22 C21 C20 120.2(3) . . ?
C22 C21 H21 119.9 . . ?
C17 C22 H22 119.7 . . ?
C21 C22 C17 120.6(3) . . ?
C21 C22 H22 119.7 . . ?
C24 C23 P1 120.7(2) . . ?
C28 C23 P1 120.0(2) . . ?
C28 C23 C24 119.3(3) . . ?
C23 C24 H24 120.1 . . ?
C25 C24 C23 119.8(3) . . ?
C25 C24 H24 120.1 . . ?
C24 C25 H25 119.7 . . ?
C26 C25 C24 120.5(3) . . ?
C26 C25 H25 119.7 . . ?
C25 C26 H26 120.0 . . ?
C27 C26 C25 119.9(3) . . ?
C27 C26 H26 120.0 . . ?
C26 C27 H27 119.8 . . ?
C26 C27 C28 120.4(3) . . ?
C28 C27 H27 119.8 . . ?
C23 C28 H28 120.0 . . ?
C27 C28 C23 120.1(3) . . ?
C27 C28 H28 120.0 . . ?

loop_
_geom_bond_atom_site_label_1
_geom_bond_atom_site_label_2
_geom_bond_distance
_geom_bond_site_symmetry_2
_geom_bond_publ_flag
Sn1 P1 2.7526(8) . ?
Sn1 N1 2.126(3) . ?
Sn1 N2 2.084(3) . ?
Fe1 C1 2.012(3) . ?
Fe1 C2 2.002(3) . ?
Fe1 C3 2.024(3) . ?
Fe1 C4 2.025(4) . ?
Fe1 C5 2.019(3) . ?
Fe1 C6 2.029(3) . ?
Fe1 C7 2.016(3) . ?
Fe1 C8 2.026(3) . ?
Fe1 C9 2.028(3) . ?
Fe1 C10 2.023(3) . ?
P1 C2 1.755(3) . ?
P1 C17 1.796(3) . ?
P1 C23 1.792(3) . ?
Si1 N1 1.701(3) . ?
Si1 C11 1.846(4) . ?
Si1 C12 1.844(3) . ?
Si1 C13 1.851(4) . ?
N1 C1 1.391(4) . ?
C1 C2 1.427(4) . ?
C1 C5 1.402(5) . ?
Si2 N2 1.708(3) . ?
Si2 C14 1.844(4) . ?
Si2 C15 1.842(4) . ?
Si2 C16 1.843(4) . ?
N2 C6 1.409(4) . ?
C2 C3 1.419(4) . ?
C3 H3 0.9500 . ?
C3 C4 1.409(5) . ?
C4 H4 0.9500 . ?
C4 C5 1.412(5) . ?
C5 H5 0.9500 . ?
C6 C7 1.422(4) . ?
C6 C10 1.409(5) . ?
C7 H7 0.9500 . ?
C7 C8 1.401(5) . ?
C8 H8 0.9500 . ?
C8 C9 1.408(5) . ?
C9 H9 0.9500 . ?
C9 C10 1.410(5) . ?
C10 H10 0.9500 . ?
C11 H11A 0.9800 . ?
C11 H11B 0.9800 . ?
C11 H11C 0.9800 . ?
C12 H12A 0.9800 . ?
C12 H12B 0.9800 . ?
C12 H12C 0.9800 . ?
C13 H13A 0.9800 . ?
C13 H13B 0.9800 . ?
C13 H13C 0.9800 . ?
C14 H14A 0.9800 . ?
C14 H14B 0.9800 . ?
C14 H14C 0.9800 . ?
C15 H15A 0.9800 . ?
C15 H15B 0.9800 . ?
C15 H15C 0.9800 . ?
C16 H16A 0.9800 . ?
C16 H16B 0.9800 . ?
C16 H16C 0.9800 . ?
C17 C18 1.377(5) . ?
C17 C22 1.381(5) . ?
C18 H18 0.9500 . ?
C18 C19 1.366(5) . ?
C19 H19 0.9500 . ?
C19 C20 1.371(5) . ?
C20 H20 0.9500 . ?
C20 C21 1.367(5) . ?
C21 H21 0.9500 . ?
C21 C22 1.365(5) . ?
C22 H22 0.9500 . ?
C23 C24 1.384(5) . ?
C23 C28 1.378(4) . ?
C24 H24 0.9500 . ?
C24 C25 1.369(5) . ?
C25 H25 0.9500 . ?
C25 C26 1.367(5) . ?
C26 H26 0.9500 . ?
C26 C27 1.362(5) . ?
C27 H27 0.9500 . ?
C27 C28 1.371(5) . ?
C28 H28 0.9500 . ?
